data_4315122
loop_
_publ_author_name
'Nandadulal Paul'
'Subhas Samanta'
'Sreebrata Goswami'

_publ_section_title
;
 Redox Induced Electron Transfer in Doublet Azo-Anion Diradical
 Rhenium(II) Complexes. Characterization of Complete Electron Transfer
 Series
;
_journal_name_full 'Inorganic Chemistry'
_journal_page_first 2649
_journal_page_last 2655
_journal_paper_doi 10.1021/ic9016195
_journal_volume 49
_journal_year 2010
_chemical_formula_moiety 'C24 H16 Cl2 N6 O2 Re, I3'
_chemical_formula_sum 'C24 H16 Cl2 I3 N6 O2 Re'
_chemical_formula_weight 1058
_chemical_name_systematic
; 
 ? 
;
_space_group_IT_number 15
_symmetry_cell_setting monoclinic
_symmetry_space_group_name_Hall '-C 2yc'
_symmetry_space_group_name_H-M 'C 1 2/c 1'
_atom_sites_solution_hydrogens geom
_atom_sites_solution_primary direct
_atom_sites_solution_secondary difmap
_audit_creation_method SHELXL-97
_cell_angle_alpha 90.00
_cell_angle_beta 102.703(3)
_cell_angle_gamma 90.00
_cell_formula_units_Z 4
_cell_length_a 8.6584(8)
_cell_length_b 25.702(2)
_cell_length_c 16.3585(16)
_cell_measurement_reflns_used 24529
_cell_measurement_temperature 293(2)
_cell_measurement_theta_max 29.3
_cell_measurement_theta_min 1.6
_cell_volume 3551.3(6)
_computing_cell_refinement 'Bruker SMART'
_computing_data_collection 'Bruker SMART'
_computing_data_reduction 'Bruker SAINT'
_computing_molecular_graphics 'Bruker SHELXTL'
_computing_publication_material 'Bruker SHELXTL'
_computing_structure_refinement 'SHELXL-97 (Sheldrick, 1997)'
_computing_structure_solution 'SHELXS-97 (Sheldrick, 1990)'
_diffrn_ambient_temperature 293(2)
_diffrn_measured_fraction_theta_full 0.982
_diffrn_measured_fraction_theta_max 0.982
_diffrn_measurement_device_type 'CCD area detector'
_diffrn_measurement_method 'phi SCANS'
_diffrn_radiation_monochromator graphite
_diffrn_radiation_source 'fine-focus sealed tube'
_diffrn_radiation_type MoK\a
_diffrn_radiation_wavelength 0.71073
_diffrn_reflns_av_R_equivalents 0.0546
_diffrn_reflns_av_sigmaI/netI 0.0487
_diffrn_reflns_limit_h_max 8
_diffrn_reflns_limit_h_min -11
_diffrn_reflns_limit_k_max 35
_diffrn_reflns_limit_k_min -35
_diffrn_reflns_limit_l_max 22
_diffrn_reflns_limit_l_min -20
_diffrn_reflns_number 24263
_diffrn_reflns_theta_full 29.34
_diffrn_reflns_theta_max 29.34
_diffrn_reflns_theta_min 1.58
_exptl_absorpt_coefficient_mu 6.225
_exptl_absorpt_correction_T_max 0.2627
_exptl_absorpt_correction_T_min 0.0621
_exptl_absorpt_correction_type empirical
_exptl_absorpt_process_details SADABS
_exptl_crystal_colour Brown
_exptl_crystal_density_diffrn 1.979
_exptl_crystal_density_meas 2.141
_exptl_crystal_density_method 'not measured'
_exptl_crystal_description Plate
_exptl_crystal_F_000 4008
_exptl_crystal_size_max 0.24
_exptl_crystal_size_mid 0.15
_exptl_crystal_size_min 0.07
_refine_diff_density_max 3.116
_refine_diff_density_min -2.851
_refine_diff_density_rms 0.201
_refine_ls_extinction_method none
_refine_ls_goodness_of_fit_ref 0.740
_refine_ls_hydrogen_treatment constr
_refine_ls_matrix_type full
_refine_ls_number_parameters 174
_refine_ls_number_reflns 4794
_refine_ls_number_restraints 0
_refine_ls_restrained_S_all 0.740
_refine_ls_R_factor_all 0.0620
_refine_ls_R_factor_gt 0.0445
_refine_ls_shift/su_max 0.077
_refine_ls_shift/su_mean 0.010
_refine_ls_structure_factor_coef Fsqd
_refine_ls_weighting_details 'calc w=1/[\s^2^(Fo^2^)+(0.1015P)^2^+86.9769P] where P=(Fo^2^+2Fc^2^)/3'
_refine_ls_weighting_scheme calc
_refine_ls_wR_factor_gt 0.1227
_refine_ls_wR_factor_ref 0.1356
_reflns_number_gt 3635
_reflns_number_total 4794
_reflns_threshold_expression >2sigma(I)
_cod_data_source_file ic9016195_si_003_2.cif
_cod_data_source_block '[1]I3_0m'
_cod_depositor_comments
;
The following automatic conversions were performed:

'_symmetry_cell_setting' value 'Monoclinic' changed to 'monoclinic'
according to the built-in table from CIF Core dictionary named
'cif_core.dic' version 2.4.1 from
2010-06-29.

'_exptl_absorpt_correction_type' value 'Empirical'
changed to 'empirical' according to the built-in table from CIF Core
dictionary named 'cif_core.dic' version 2.4.1 from 2010-06-29.

Automatic conversion script
Id: cif_fix_values 1646 2011-03-28 12:23:43Z adriana 

The following automatic conversions were performed:

'_refine_ls_hydrogen_treatment' value 'constrn' was replaced with the
value 'constr' as specified in the replacement file
'src/cod-tools/trunk/data/replacement-values/replacement_values.lst'.

Automatic conversion script
Id: cif_fix_values 5376 2017-05-30 11:51:03Z andrius 
;
_cod_database_code 4315122

loop_
_symmetry_equiv_pos_as_xyz
'x, y, z'
'-x, y, -z+1/2'
'x+1/2, y+1/2, z'
'-x+1/2, y+1/2, -z+1/2'
'-x, -y, -z'
'x, -y, z-1/2'
'-x+1/2, -y+1/2, -z'
'x+1/2, -y+1/2, z-1/2'

loop_
_atom_site_label
_atom_site_type_symbol
_atom_site_fract_x
_atom_site_fract_y
_atom_site_fract_z
_atom_site_U_iso_or_equiv
_atom_site_adp_type
_atom_site_occupancy
_atom_site_symmetry_multiplicity
_atom_site_calc_flag
_atom_site_refinement_flags
_atom_site_disorder_assembly
_atom_site_disorder_group
Re01 Re 0.0000 0.058002(13) 0.7500 0.02643(12) Uani 1 2 d S . .
I1 I 0.2500 0.2500 0.0000 0.04306(18) Uani 1 2 d S . .
I2 I 0.52721(7) 0.18626(2) 0.00538(4) 0.05662(18) Uani 1 1 d . . .
Cl1 Cl 0.4570(3) -0.05999(8) 1.13878(11) 0.0463(4) Uani 1 1 d . . .
O1 O -0.2523(7) -0.0265(2) 0.7462(4) 0.0454(13) Uani 1 1 d . . .
C3 C -0.2634(10) 0.2148(3) 0.8176(6) 0.0455(18) Uani 1 1 d . . .
H3 H -0.3035 0.2461 0.8326 0.055 Uiso 1 1 calc R . .
N2 N -0.0031(7) 0.1091(2) 0.9114(3) 0.0312(11) Uani 1 1 d . . .
N3 N 0.0471(7) 0.06797(19) 0.8782(3) 0.0268(11) Uani 1 1 d . . .
N1 N -0.1439(6) 0.1222(2) 0.7718(3) 0.0276(11) Uani 1 1 d . . .
C4 C -0.1635(9) 0.1851(3) 0.8778(5) 0.0380(15) Uani 1 1 d . . .
H4 H -0.1360 0.1958 0.9334 0.046 Uiso 1 1 calc R . .
C7 C 0.1405(8) -0.0165(3) 0.9342(4) 0.0315(13) Uani 1 1 d . . .
H7 H 0.0700 -0.0324 0.8902 0.038 Uiso 1 1 calc R . .
C5 C -0.1062(8) 0.1391(2) 0.8524(4) 0.0300(13) Uani 1 1 d . . .
C9 C 0.3415(9) -0.0223(3) 1.0616(4) 0.0361(15) Uani 1 1 d . . .
C12 C -0.1578(8) 0.0048(2) 0.7489(4) 0.0304(13) Uani 1 1 d . . .
C6 C 0.1497(8) 0.0374(2) 0.9400(4) 0.0280(12) Uani 1 1 d . . .
C1 C -0.2417(8) 0.1520(3) 0.7148(4) 0.0339(14) Uani 1 1 d . . .
H1 H -0.2680 0.1408 0.6594 0.041 Uiso 1 1 calc R . .
C11 C 0.2548(9) 0.0610(3) 1.0065(4) 0.0350(14) Uani 1 1 d . . .
H11 H 0.2592 0.0971 1.0102 0.042 Uiso 1 1 calc R . .
C8 C 0.2383(9) -0.0465(3) 0.9955(4) 0.0325(14) Uani 1 1 d . . .
H8 H 0.2344 -0.0826 0.9922 0.039 Uiso 1 1 calc R . .
C2 C -0.3035(10) 0.1979(3) 0.7351(6) 0.0447(18) Uani 1 1 d . . .
H2 H -0.3710 0.2175 0.6944 0.054 Uiso 1 1 calc R . .
C10 C 0.3516(9) 0.0316(3) 1.0662(4) 0.0384(16) Uani 1 1 d . . .
H10 H 0.4236 0.0475 1.1095 0.046 Uiso 1 1 calc R . .

loop_
_atom_site_aniso_label
_atom_site_aniso_U_11
_atom_site_aniso_U_22
_atom_site_aniso_U_33
_atom_site_aniso_U_23
_atom_site_aniso_U_13
_atom_site_aniso_U_12
Re01 0.0365(2) 0.01983(17) 0.02390(17) 0.000 0.00881(13) 0.000
I1 0.0424(4) 0.0437(4) 0.0439(4) -0.0090(3) 0.0112(3) -0.0056(3)
I2 0.0464(3) 0.0516(4) 0.0695(4) -0.0199(3) 0.0076(3) 0.0019(2)
Cl1 0.0543(11) 0.0502(11) 0.0319(8) 0.0049(7) 0.0039(8) 0.0119(9)
O1 0.049(3) 0.045(3) 0.045(3) -0.003(2) 0.016(2) -0.018(3)
C3 0.046(4) 0.027(4) 0.064(5) -0.007(3) 0.014(4) 0.002(3)
N2 0.039(3) 0.027(3) 0.028(3) -0.003(2) 0.010(2) 0.002(2)
N3 0.042(3) 0.018(2) 0.021(2) -0.0001(18) 0.009(2) -0.002(2)
N1 0.028(3) 0.025(3) 0.032(3) -0.001(2) 0.011(2) -0.002(2)
C4 0.041(4) 0.030(4) 0.043(4) -0.008(3) 0.010(3) -0.004(3)
C7 0.045(4) 0.026(3) 0.024(3) -0.001(2) 0.008(3) -0.002(3)
C5 0.034(3) 0.024(3) 0.033(3) -0.002(2) 0.011(3) -0.002(2)
C9 0.044(4) 0.044(4) 0.022(3) 0.006(3) 0.012(3) 0.008(3)
C12 0.042(3) 0.024(3) 0.028(3) 0.003(2) 0.014(3) 0.003(3)
C6 0.036(3) 0.022(3) 0.027(3) 0.002(2) 0.010(3) 0.000(2)
C1 0.035(3) 0.033(3) 0.033(3) -0.002(3) 0.006(3) -0.002(3)
C11 0.042(4) 0.030(3) 0.033(3) -0.004(3) 0.008(3) -0.006(3)
C8 0.048(4) 0.021(3) 0.030(3) 0.004(2) 0.011(3) 0.002(3)
C2 0.038(4) 0.041(4) 0.052(4) 0.001(3) 0.005(3) 0.009(3)
C10 0.044(4) 0.041(4) 0.026(3) -0.002(3) 0.000(3) -0.001(3)

loop_
_atom_type_symbol
_atom_type_description
_atom_type_scat_dispersion_real
_atom_type_scat_dispersion_imag
_atom_type_scat_source
C C 0.0033 0.0016 'International Tables Vol C Tables 4.2.6.8 and 6.1.1.4'
H H 0.0000 0.0000 'International Tables Vol C Tables 4.2.6.8 and 6.1.1.4'
N N 0.0061 0.0033 'International Tables Vol C Tables 4.2.6.8 and 6.1.1.4'
O O 0.0106 0.0060 'International Tables Vol C Tables 4.2.6.8 and 6.1.1.4'
Cl Cl 0.1484 0.1585 'International Tables Vol C Tables 4.2.6.8 and 6.1.1.4'
I I -0.4742 1.8119 'International Tables Vol C Tables 4.2.6.8 and 6.1.1.4'
Re Re -1.0185 7.2310 'International Tables Vol C Tables 4.2.6.8 and 6.1.1.4'

loop_
_geom_angle_atom_site_label_1
_geom_angle_atom_site_label_2
_geom_angle_atom_site_label_3
_geom_angle
_geom_angle_site_symmetry_1
_geom_angle_site_symmetry_3
_geom_angle_publ_flag
C12 Re01 C12 89.8(4) . 2_556 ?
C12 Re01 N3 94.5(2) . . ?
C12 Re01 N3 95.6(2) 2_556 . ?
C12 Re01 N3 95.6(2) . 2_556 ?
C12 Re01 N3 94.5(2) 2_556 2_556 ?
N3 Re01 N3 165.7(3) . 2_556 ?
C12 Re01 N1 168.4(2) . 2_556 ?
C12 Re01 N1 96.3(2) 2_556 2_556 ?
N3 Re01 N1 94.7(2) . 2_556 ?
N3 Re01 N1 74.2(2) 2_556 2_556 ?
C12 Re01 N1 96.3(2) . . ?
C12 Re01 N1 168.4(2) 2_556 . ?
N3 Re01 N1 74.2(2) . . ?
N3 Re01 N1 94.7(2) 2_556 . ?
N1 Re01 N1 79.4(3) 2_556 . ?
I2 I1 I2 180.00(3) . 7 ?
C2 C3 C4 120.1(7) . . ?
C2 C3 H3 119.9 . . ?
C4 C3 H3 119.9 . . ?
N3 N2 C5 112.4(5) . . ?
N2 N3 C6 111.3(5) . . ?
N2 N3 Re01 121.0(4) . . ?
C6 N3 Re01 127.3(4) . . ?
C5 N1 C1 117.9(6) . . ?
C5 N1 Re01 112.6(4) . . ?
C1 N1 Re01 128.3(4) . . ?
C5 C4 C3 117.8(7) . . ?
C5 C4 H4 121.1 . . ?
C3 C4 H4 121.1 . . ?
C6 C7 C8 119.1(6) . . ?
C6 C7 H7 120.5 . . ?
C8 C7 H7 120.5 . . ?
N1 C5 C4 122.8(6) . . ?
N1 C5 N2 118.3(6) . . ?
C4 C5 N2 118.9(6) . . ?
C8 C9 C10 120.6(6) . . ?
C8 C9 Cl1 119.3(6) . . ?
C10 C9 Cl1 120.1(6) . . ?
O1 C12 Re01 178.3(6) . . ?
C7 C6 C11 120.3(6) . . ?
C7 C6 N3 118.9(6) . . ?
C11 C6 N3 120.8(6) . . ?
C2 C1 N1 122.7(7) . . ?
C2 C1 H1 118.6 . . ?
N1 C1 H1 118.6 . . ?
C10 C11 C6 120.6(7) . . ?
C10 C11 H11 119.7 . . ?
C6 C11 H11 119.7 . . ?
C9 C8 C7 119.9(6) . . ?
C9 C8 H8 120.0 . . ?
C7 C8 H8 120.1 . . ?
C1 C2 C3 118.6(7) . . ?
C1 C2 H2 120.7 . . ?
C3 C2 H2 120.7 . . ?
C11 C10 C9 119.5(7) . . ?
C11 C10 H10 120.2 . . ?
C9 C10 H10 120.2 . . ?

loop_
_geom_bond_atom_site_label_1
_geom_bond_atom_site_label_2
_geom_bond_distance
_geom_bond_site_symmetry_2
_geom_bond_publ_flag
Re01 C12 1.930(7) . ?
Re01 C12 1.930(7) 2_556 ?
Re01 N3 2.062(5) . ?
Re01 N3 2.062(5) 2_556 ?
Re01 N1 2.144(5) 2_556 ?
Re01 N1 2.144(5) . ?
I1 I2 2.8914(6) . ?
I1 I2 2.8914(6) 7 ?
Cl1 C9 1.725(7) . ?
O1 C12 1.142(8) . ?
C3 C2 1.387(12) . ?
C3 C4 1.388(11) . ?
C3 H3 0.9300 . ?
N2 N3 1.305(7) . ?
N2 C5 1.395(9) . ?
N3 C6 1.425(8) . ?
N1 C5 1.358(8) . ?
N1 C1 1.353(9) . ?
C4 C5 1.381(9) . ?
C4 H4 0.9300 . ?
C7 C6 1.390(9) . ?
C7 C8 1.394(9) . ?
C7 H7 0.9300 . ?
C9 C8 1.388(10) . ?
C9 C10 1.389(11) . ?
C6 C11 1.395(9) . ?
C1 C2 1.366(10) . ?
C1 H1 0.9300 . ?
C11 C10 1.367(10) . ?
C11 H11 0.9300 . ?
C8 H8 0.9300 . ?
C2 H2 0.9300 . ?
C10 H10 0.9300 . ?
